data_4088591
loop_
_publ_author_name
'Winkler, Andrea'
'Brandhorst, Kai'
'Freytag, Matthias'
'Jones, Peter G.'
'Tamm, Matthias'

_publ_section_title
;
 Palladium(II) Complexes with Anionic N-Heterocyclic Carbene--Borate
 Ligands as Catalysts for the Amination of Aryl Halides
;
_journal_issue 8
_journal_name_full Organometallics
_journal_page_first 1160
_journal_paper_doi 10.1021/acs.organomet.6b00217
_journal_volume 35
_journal_year 2016
_chemical_formula_sum 'C65 H74 B Cl F15 Li N2 O4 Pd'
_chemical_formula_weight 1391.86
_space_group_IT_number 61
_space_group_name_Hall '-P 2ac 2ab'
_space_group_name_H-M_alt 'P b c a'
_symmetry_cell_setting orthorhombic
_symmetry_space_group_name_H-M 'P b c a'
_atom_sites_solution_hydrogens geom
_atom_sites_solution_primary direct
_atom_sites_solution_secondary difmap
_audit_creation_method SHELXL-97
_cell_angle_alpha 90.00
_cell_angle_beta 90.00
_cell_angle_gamma 90.00
_cell_formula_units_Z 8
_cell_length_a 19.9247(3)
_cell_length_b 21.0682(3)
_cell_length_c 30.1189(5)
_cell_measurement_reflns_used 69895
_cell_measurement_temperature 100(2)
_cell_measurement_theta_max 26.3200
_cell_measurement_theta_min 2.2590
_cell_volume 12643.2(3)
_computing_cell_refinement
; 
CrysAlisPro, Agilent Technologies, 
Version 1.171.37.35 (release 13-08-2014 CrysAlis171 .NET) 
(compiled Aug 13 2014,18:06:01) 
;
_computing_data_collection
; 
CrysAlisPro, Agilent Technologies, 
Version 1.171.37.35 (release 13-08-2014 CrysAlis171 .NET) 
(compiled Aug 13 2014,18:06:01) 
;
_computing_data_reduction
; 
CrysAlisPro, Agilent Technologies, 
Version 1.171.37.35 (release 13-08-2014 CrysAlis171 .NET) 
(compiled Aug 13 2014,18:06:01) 
;
_computing_molecular_graphics 'Bruker XP'
_computing_publication_material SHELXL-97
_computing_structure_refinement 'SHELXL-97 (Sheldrick, 1997)'
_computing_structure_solution 'SHELXS-97 (Sheldrick, 1990)'
_diffrn_ambient_temperature 100(2)
_diffrn_detector_area_resol_mean 16.1419
_diffrn_measured_fraction_theta_full 0.999
_diffrn_measured_fraction_theta_max 0.999
_diffrn_measurement_device_type 'Oxford Diffraction Xcalibur, Eos'
_diffrn_measurement_method '\w scans'
_diffrn_radiation_monochromator graphite
_diffrn_radiation_type 'Mo K\a'
_diffrn_radiation_wavelength 0.71073
_diffrn_reflns_av_R_equivalents 0.0817
_diffrn_reflns_av_sigmaI/netI 0.0226
_diffrn_reflns_limit_h_max 26
_diffrn_reflns_limit_h_min -26
_diffrn_reflns_limit_k_max 28
_diffrn_reflns_limit_k_min -28
_diffrn_reflns_limit_l_max 40
_diffrn_reflns_limit_l_min -40
_diffrn_reflns_number 632587
_diffrn_reflns_theta_full 28.28
_diffrn_reflns_theta_max 28.28
_diffrn_reflns_theta_min 2.26
_diffrn_source 'Enhance (Mo) X-ray Source'
_exptl_absorpt_coefficient_mu 0.429
_exptl_absorpt_correction_T_max 1.00000
_exptl_absorpt_correction_T_min 0.91833
_exptl_absorpt_correction_type multi-scan
_exptl_absorpt_process_details
; 
CrysAlisPro, Agilent Technologies, 
Version 1.171.37.35 (release 13-08-2014 CrysAlis171 .NET) 
(compiled Aug 13 2014,18:06:01) 
;
_exptl_crystal_colour colourless
_exptl_crystal_density_diffrn 1.462
_exptl_crystal_density_method 'not measured'
_exptl_crystal_description block
_exptl_crystal_F_000 5728
_exptl_crystal_size_max 0.30
_exptl_crystal_size_mid 0.30
_exptl_crystal_size_min 0.25
_platon_squeeze_details
;
One badly resolved region of residual electron density was tentatively 
identified as a molecule of THF, but could not be refined satisfactorily. 
For this reason the program SQUEEZE (part of the PLATON suite; A. Spek, 
University of Utrecht, Netherlands, 2009) was used to remove 
mathematically the effects of the solvents.
Derived parameters such as the formular weight correspond to eight
additional molecule of THF per cell.
;
_refine_diff_density_max 1.406
_refine_diff_density_min -0.859
_refine_diff_density_rms 0.078
_refine_ls_extinction_method none
_refine_ls_goodness_of_fit_ref 1.234
_refine_ls_hydrogen_treatment mixed
_refine_ls_matrix_type full
_refine_ls_number_parameters 829
_refine_ls_number_reflns 15694
_refine_ls_number_restraints 36
_refine_ls_restrained_S_all 1.233
_refine_ls_R_factor_all 0.0734
_refine_ls_R_factor_gt 0.0669
_refine_ls_shift/su_max 0.003
_refine_ls_shift/su_mean 0.000
_refine_ls_structure_factor_coef Fsqd
_refine_ls_weighting_details 'calc w=1/[\s^2^(Fo^2^)+(0.0376P)^2^+27.4062P] where P=(Fo^2^+2Fc^2^)/3'
_refine_ls_weighting_scheme calc
_refine_ls_wR_factor_gt 0.1305
_refine_ls_wR_factor_ref 0.1339
_reflns_number_gt 14782
_reflns_number_total 15694
_reflns_threshold_expression >2sigma(I)
_cod_data_source_file om6b00217_si_002.cif
_cod_data_source_block andre45
_cod_original_cell_volume 12643.3(3)
_cod_database_code 4088591

loop_
_symmetry_equiv_pos_as_xyz
'x, y, z'
'-x+1/2, -y, z+1/2'
'-x, y+1/2, -z+1/2'
'x+1/2, -y+1/2, -z'
'-x, -y, -z'
'x-1/2, y, -z-1/2'
'x, -y-1/2, z-1/2'
'-x-1/2, y-1/2, z'

loop_
_atom_site_label
_atom_site_type_symbol
_atom_site_fract_x
_atom_site_fract_y
_atom_site_fract_z
_atom_site_U_iso_or_equiv
_atom_site_adp_type
_atom_site_occupancy
_atom_site_symmetry_multiplicity
_atom_site_calc_flag
_atom_site_refinement_flags
_atom_site_disorder_assembly
_atom_site_disorder_group
Pd Pd 0.535238(11) 0.292439(11) 0.635047(8) 0.02240(7) Uani 1 1 d . . .
Li Li 0.5423(3) 0.4361(3) 0.7379(2) 0.0339(13) Uani 1 1 d . . .
Cl Cl 0.57830(4) 0.34765(4) 0.69892(3) 0.03062(17) Uani 1 1 d . A .
B1 B 0.79471(15) 0.22554(14) 0.54867(11) 0.0169(6) Uani 1 1 d . . .
N1 N 0.66272(11) 0.23910(10) 0.58692(8) 0.0166(4) Uani 1 1 d . . .
N2 N 0.66414(12) 0.34042(11) 0.59348(8) 0.0182(5) Uani 1 1 d . . .
O1 O 0.50956(14) 0.40248(11) 0.79364(8) 0.0356(6) Uani 1 1 d . A .
O2 O 0.60450(13) 0.50211(12) 0.76078(9) 0.0370(6) Uani 1 1 d . A .
O3 O 0.46706(13) 0.48307(13) 0.71379(9) 0.0382(6) Uani 1 1 d . A .
F1 F 0.77881(9) 0.24225(8) 0.65014(6) 0.0243(4) Uani 1 1 d . . .
F2 F 0.87125(10) 0.21789(9) 0.71011(6) 0.0328(4) Uani 1 1 d . . .
F3 F 0.99456(10) 0.17388(10) 0.68623(7) 0.0340(4) Uani 1 1 d . . .
F4 F 1.02204(9) 0.15347(10) 0.59882(7) 0.0325(4) Uani 1 1 d . . .
F5 F 0.92981(9) 0.17818(9) 0.53696(6) 0.0270(4) Uani 1 1 d . . .
F6 F 0.74830(9) 0.10948(8) 0.58749(6) 0.0229(4) Uani 1 1 d . . .
F7 F 0.72987(10) -0.00364(8) 0.54952(7) 0.0337(4) Uani 1 1 d . . .
F8 F 0.76583(11) -0.02209(9) 0.46300(7) 0.0379(5) Uani 1 1 d . . .
F9 F 0.82260(10) 0.07481(10) 0.41679(6) 0.0350(5) Uani 1 1 d . . .
F10 F 0.83983(10) 0.18678(9) 0.45302(6) 0.0295(4) Uani 1 1 d . . .
F11 F 0.91210(9) 0.31844(8) 0.56712(6) 0.0274(4) Uani 1 1 d . . .
F12 F 0.94575(10) 0.41640(9) 0.51893(7) 0.0337(4) Uani 1 1 d . . .
F13 F 0.88279(11) 0.44180(10) 0.44046(7) 0.0415(5) Uani 1 1 d . . .
F14 F 0.78031(12) 0.36542(10) 0.41369(7) 0.0404(5) Uani 1 1 d . . .
F15 F 0.74094(9) 0.26825(9) 0.46327(6) 0.0275(4) Uani 1 1 d . . .
C1 C 0.62613(14) 0.28901(13) 0.60303(9) 0.0175(5) Uani 1 1 d . A .
C2 C 0.72447(13) 0.25902(13) 0.56689(9) 0.0172(5) Uani 1 1 d . A .
C3 C 0.72150(14) 0.32304(13) 0.57135(9) 0.0186(5) Uani 1 1 d . A .
H3 H 0.7545 0.3518 0.5607 0.022 Uiso 1 1 calc R . .
C4 C 0.63156(13) 0.17679(12) 0.58697(10) 0.0178(5) Uani 1 1 d . A .
C5 C 0.61953(14) 0.14599(13) 0.62748(10) 0.0215(6) Uani 1 1 d . . .
C6 C 0.58599(17) 0.08771(15) 0.62580(12) 0.0304(7) Uani 1 1 d . A .
H6 H 0.5771 0.0657 0.6527 0.037 Uiso 1 1 calc R . .
C7 C 0.56562(18) 0.06156(16) 0.58632(12) 0.0344(8) Uani 1 1 d . . .
H7 H 0.5429 0.0219 0.5862 0.041 Uiso 1 1 calc R A .
C8 C 0.57802(17) 0.09267(15) 0.54679(12) 0.0294(7) Uani 1 1 d . A .
H8 H 0.5642 0.0738 0.5196 0.035 Uiso 1 1 calc R . .
C9 C 0.61055(14) 0.15147(13) 0.54608(10) 0.0220(6) Uani 1 1 d . . .
C10 C 0.64352(15) 0.17016(14) 0.67262(10) 0.0230(6) Uani 1 1 d . A .
H10 H 0.6609 0.2144 0.6687 0.028 Uiso 1 1 calc R . .
C11 C 0.58672(17) 0.17175(16) 0.70681(11) 0.0319(7) Uani 1 1 d . . .
H11A H 0.5500 0.1982 0.6956 0.048 Uiso 1 1 calc R A .
H11B H 0.6035 0.1895 0.7348 0.048 Uiso 1 1 calc R . .
H11C H 0.5702 0.1285 0.7119 0.048 Uiso 1 1 calc R . .
C12 C 0.70092(17) 0.12863(15) 0.68980(11) 0.0284(7) Uani 1 1 d . . .
H12A H 0.6847 0.0851 0.6941 0.043 Uiso 1 1 calc R A .
H12B H 0.7172 0.1455 0.7181 0.043 Uiso 1 1 calc R . .
H12C H 0.7376 0.1286 0.6682 0.043 Uiso 1 1 calc R . .
C13 C 0.62141(15) 0.18616(15) 0.50244(10) 0.0238(6) Uani 1 1 d . A .
H13 H 0.6650 0.2095 0.5046 0.029 Uiso 1 1 calc R . .
C14 C 0.56593(17) 0.23534(16) 0.49413(11) 0.0304(7) Uani 1 1 d . . .
H14A H 0.5225 0.2137 0.4919 0.046 Uiso 1 1 calc R A .
H14B H 0.5751 0.2580 0.4664 0.046 Uiso 1 1 calc R . .
H14C H 0.5648 0.2656 0.5188 0.046 Uiso 1 1 calc R . .
C15 C 0.62562(18) 0.14195(17) 0.46240(11) 0.0317(7) Uani 1 1 d . . .
H15A H 0.6586 0.1085 0.4683 0.047 Uiso 1 1 calc R A .
H15B H 0.6394 0.1662 0.4362 0.047 Uiso 1 1 calc R . .
H15C H 0.5816 0.1227 0.4570 0.047 Uiso 1 1 calc R . .
C16 C 0.65065(14) 0.40572(12) 0.60490(10) 0.0188(5) Uani 1 1 d . A .
C17 C 0.60166(14) 0.43859(14) 0.58134(10) 0.0217(6) Uani 1 1 d . . .
C18 C 0.59429(16) 0.50337(14) 0.59058(11) 0.0265(6) Uani 1 1 d . A .
H18 H 0.5618 0.5276 0.5749 0.032 Uiso 1 1 calc R . .
C19 C 0.63378(16) 0.53243(14) 0.62231(12) 0.0290(7) Uani 1 1 d . . .
H19 H 0.6284 0.5765 0.6280 0.035 Uiso 1 1 calc R A .
C20 C 0.68097(16) 0.49834(14) 0.64583(11) 0.0260(6) Uani 1 1 d . A .
H20 H 0.7069 0.5190 0.6680 0.031 Uiso 1 1 calc R . .
C21 C 0.69121(14) 0.43390(13) 0.63748(10) 0.0211(6) Uani 1 1 d . . .
C22 C 0.56096(15) 0.40702(14) 0.54495(11) 0.0248(6) Uani 1 1 d . A .
H22 H 0.5600 0.3605 0.5516 0.030 Uiso 1 1 calc R . .
C23 C 0.48802(17) 0.42981(17) 0.54374(12) 0.0334(7) Uani 1 1 d . . .
H23A H 0.4669 0.4220 0.5726 0.050 Uiso 1 1 calc R A .
H23B H 0.4635 0.4066 0.5207 0.050 Uiso 1 1 calc R . .
H23C H 0.4869 0.4753 0.5372 0.050 Uiso 1 1 calc R . .
C24 C 0.59569(18) 0.41500(18) 0.50017(12) 0.0350(8) Uani 1 1 d . . .
H24A H 0.6004 0.4603 0.4934 0.053 Uiso 1 1 calc R A .
H24B H 0.5688 0.3945 0.4770 0.053 Uiso 1 1 calc R . .
H24C H 0.6402 0.3953 0.5013 0.053 Uiso 1 1 calc R . .
C25 C 0.74551(16) 0.39815(15) 0.66206(11) 0.0276(7) Uani 1 1 d . A .
H25 H 0.7373 0.3517 0.6578 0.033 Uiso 1 1 calc R . .
C26 C 0.74566(19) 0.41152(19) 0.71163(12) 0.0383(8) Uani 1 1 d . . .
H26A H 0.7569 0.4562 0.7168 0.057 Uiso 1 1 calc R A .
H26B H 0.7790 0.3844 0.7262 0.057 Uiso 1 1 calc R . .
H26C H 0.7011 0.4026 0.7239 0.057 Uiso 1 1 calc R . .
C27 C 0.81513(17) 0.41355(18) 0.64300(14) 0.0382(8) Uani 1 1 d . . .
H27A H 0.8157 0.4040 0.6112 0.057 Uiso 1 1 calc R A .
H27B H 0.8491 0.3878 0.6581 0.057 Uiso 1 1 calc R . .
H27C H 0.8250 0.4587 0.6475 0.057 Uiso 1 1 calc R . .
C28 C 0.84839(14) 0.21038(13) 0.58966(10) 0.0190(5) Uani 1 1 d . . .
C29 C 0.83757(14) 0.21964(12) 0.63467(10) 0.0198(5) Uani 1 1 d . . .
C30 C 0.88539(15) 0.20736(14) 0.66715(10) 0.0235(6) Uani 1 1 d . . .
C31 C 0.94788(16) 0.18529(14) 0.65529(11) 0.0250(6) Uani 1 1 d . . .
C32 C 0.96123(14) 0.17514(14) 0.61090(11) 0.0233(6) Uani 1 1 d . . .
C33 C 0.91243(15) 0.18744(13) 0.57970(10) 0.0204(6) Uani 1 1 d . . .
C34 C 0.78821(14) 0.15706(13) 0.52171(10) 0.0196(6) Uani 1 1 d . . .
C35 C 0.76411(14) 0.10420(14) 0.54426(10) 0.0206(6) Uani 1 1 d . . .
C36 C 0.75597(16) 0.04407(14) 0.52583(11) 0.0257(6) Uani 1 1 d . . .
C37 C 0.77449(16) 0.03468(14) 0.48239(11) 0.0276(7) Uani 1 1 d . . .
C38 C 0.80203(16) 0.08397(15) 0.45896(10) 0.0263(6) Uani 1 1 d . . .
C39 C 0.80885(15) 0.14314(14) 0.47869(10) 0.0231(6) Uani 1 1 d . . .
C40 C 0.82605(14) 0.28411(13) 0.51697(10) 0.0195(5) Uani 1 1 d . . .
C41 C 0.87766(14) 0.32536(14) 0.52867(10) 0.0215(6) Uani 1 1 d . . .
C42 C 0.89681(15) 0.37795(15) 0.50385(11) 0.0266(6) Uani 1 1 d . . .
C43 C 0.86493(17) 0.39137(15) 0.46485(11) 0.0297(7) Uani 1 1 d . . .
C44 C 0.81321(17) 0.35265(16) 0.45153(11) 0.0289(7) Uani 1 1 d . . .
C45 C 0.79464(15) 0.30179(14) 0.47758(10) 0.0227(6) Uani 1 1 d . . .
C46 C 0.4720(5) 0.2458(4) 0.5878(3) 0.0247(16) Uani 0.721(11) 1 d PDU A 1
H46A H 0.484(3) 0.213(2) 0.5773(17) 0.029(14) Uiso 0.721(11) 1 d PD A 1
H46B H 0.463(3) 0.272(2) 0.5696(16) 0.029(15) Uiso 0.721(11) 1 d PD A 1
C47 C 0.4410(2) 0.2441(3) 0.63011(18) 0.0302(13) Uani 0.721(11) 1 d PDU A 1
H47 H 0.445(2) 0.205(2) 0.6446(16) 0.019(12) Uiso 0.721(11) 1 d P A 1
C48 C 0.4277(2) 0.3003(3) 0.6521(2) 0.0322(14) Uani 0.721(11) 1 d PDU A 1
H48 H 0.422(2) 0.337(2) 0.6341(17) 0.024(13) Uiso 0.721(11) 1 d P A 1
C49 C 0.4081(9) 0.3043(8) 0.6993(4) 0.052(3) Uani 0.721(11) 1 d PDU A 1
H49A H 0.3610 0.3172 0.7015 0.077 Uiso 0.721(11) 1 calc PR A 1
H49B H 0.4364 0.3356 0.7144 0.077 Uiso 0.721(11) 1 calc PR A 1
H49C H 0.4139 0.2627 0.7134 0.077 Uiso 0.721(11) 1 calc PR A 1
C46' C 0.4727(14) 0.2374(13) 0.6021(7) 0.035(5) Uani 0.279(11) 1 d PDU A 2
H46C H 0.4718 0.2434 0.5695 0.042 Uiso 0.279(11) 1 calc PR A 2
H46D H 0.4722 0.1922 0.6110 0.042 Uiso 0.279(11) 1 calc PR A 2
C47' C 0.4305(6) 0.2784(8) 0.6271(4) 0.031(3) Uani 0.279(11) 1 d PDU A 2
H47' H 0.4000 0.3063 0.6127 0.037 Uiso 0.279(11) 1 calc PR A 2
C48' C 0.4350(6) 0.2768(7) 0.6728(5) 0.026(3) Uani 0.279(11) 1 d PDU A 2
H48' H 0.4625 0.2451 0.6858 0.031 Uiso 0.279(11) 1 calc PR A 2
C49' C 0.400(2) 0.3209(18) 0.7025(7) 0.036(6) Uani 0.279(11) 1 d PDU A 2
H49D H 0.3864 0.3588 0.6859 0.054 Uiso 0.279(11) 1 calc PR A 2
H49E H 0.4300 0.3333 0.7268 0.054 Uiso 0.279(11) 1 calc PR A 2
H49F H 0.3601 0.3001 0.7148 0.054 Uiso 0.279(11) 1 calc PR A 2
C50 C 0.5147(4) 0.33910(19) 0.80960(15) 0.0745(18) Uani 1 1 d . . .
H50A H 0.4728 0.3157 0.8028 0.089 Uiso 1 1 calc R A .
H50B H 0.5523 0.3172 0.7945 0.089 Uiso 1 1 calc R . .
C51 C 0.5257(4) 0.3392(2) 0.85567(15) 0.0713(17) Uani 1 1 d . A .
H51A H 0.5706 0.3218 0.8625 0.086 Uiso 1 1 calc R . .
H51B H 0.4916 0.3127 0.8708 0.086 Uiso 1 1 calc R . .
C52 C 0.5207(3) 0.40747(19) 0.87149(13) 0.0476(10) Uani 1 1 d . . .
H52A H 0.4892 0.4113 0.8968 0.057 Uiso 1 1 calc R A .
H52B H 0.5651 0.4240 0.8805 0.057 Uiso 1 1 calc R . .
C53 C 0.49449(18) 0.44214(16) 0.83122(12) 0.0331(7) Uani 1 1 d . A .
H53A H 0.4455 0.4490 0.8337 0.040 Uiso 1 1 calc R . .
H53B H 0.5168 0.4839 0.8282 0.040 Uiso 1 1 calc R . .
C54 C 0.6526(2) 0.4945(2) 0.79648(14) 0.0448(9) Uani 1 1 d . . .
H54A H 0.6975 0.4841 0.7845 0.054 Uiso 1 1 calc R A .
H54B H 0.6385 0.4601 0.8168 0.054 Uiso 1 1 calc R . .
C55 C 0.6542(4) 0.5558(3) 0.81991(19) 0.0807(18) Uani 1 1 d . A .
H55A H 0.6242 0.5549 0.8461 0.097 Uiso 1 1 calc R . .
H55B H 0.7003 0.5658 0.8299 0.097 Uiso 1 1 calc R . .
C56 C 0.6313(5) 0.6019(3) 0.7879(2) 0.124(4) Uani 1 1 d . . .
H56A H 0.6697 0.6275 0.7771 0.149 Uiso 1 1 calc R A .
H56B H 0.5984 0.6309 0.8018 0.149 Uiso 1 1 calc R . .
C57 C 0.6002(2) 0.56856(18) 0.75090(16) 0.0497(10) Uani 1 1 d . A .
H57A H 0.5527 0.5816 0.7477 0.060 Uiso 1 1 calc R . .
H57B H 0.6241 0.5782 0.7229 0.060 Uiso 1 1 calc R . .
C58 C 0.4020(2) 0.4892(2) 0.73329(15) 0.0538(11) Uani 1 1 d . . .
H58A H 0.4021 0.5227 0.7563 0.065 Uiso 1 1 calc R A .
H58B H 0.3881 0.4486 0.7472 0.065 Uiso 1 1 calc R . .
C59 C 0.3556(3) 0.5063(5) 0.6963(3) 0.144(4) Uani 1 1 d . A .
H59A H 0.3298 0.4686 0.6866 0.173 Uiso 1 1 calc R . .
H59B H 0.3237 0.5395 0.7060 0.173 Uiso 1 1 calc R . .
C60 C 0.3961(3) 0.5290(3) 0.66128(19) 0.0784(17) Uani 1 1 d . . .
H60A H 0.3992 0.5758 0.6623 0.094 Uiso 1 1 calc R A .
H60B H 0.3771 0.5163 0.6322 0.094 Uiso 1 1 calc R . .
C61 C 0.4626(2) 0.5001(3) 0.66773(15) 0.0566(12) Uani 1 1 d . A .
H61A H 0.4675 0.4621 0.6488 0.068 Uiso 1 1 calc R . .
H61B H 0.4984 0.5308 0.6599 0.068 Uiso 1 1 calc R . .

loop_
_atom_site_aniso_label
_atom_site_aniso_U_11
_atom_site_aniso_U_22
_atom_site_aniso_U_33
_atom_site_aniso_U_23
_atom_site_aniso_U_13
_atom_site_aniso_U_12
Pd 0.01449(10) 0.01867(11) 0.03403(13) -0.00096(9) 0.00271(9) 0.00064(8)
Li 0.033(3) 0.029(3) 0.040(3) -0.002(2) 0.004(3) 0.002(2)
Cl 0.0283(4) 0.0296(4) 0.0340(4) -0.0076(3) 0.0061(3) -0.0016(3)
B1 0.0166(14) 0.0125(13) 0.0217(15) 0.0007(11) 0.0010(11) -0.0001(11)
N1 0.0146(10) 0.0125(10) 0.0226(12) 0.0017(9) -0.0011(9) 0.0000(8)
N2 0.0167(11) 0.0122(10) 0.0258(12) 0.0000(9) -0.0011(9) 0.0011(9)
O1 0.0511(15) 0.0235(11) 0.0323(13) 0.0005(10) 0.0042(11) 0.0016(11)
O2 0.0386(14) 0.0294(12) 0.0431(14) -0.0022(11) -0.0012(11) -0.0031(11)
O3 0.0328(13) 0.0423(14) 0.0394(14) 0.0052(11) 0.0050(11) 0.0053(11)
F1 0.0227(8) 0.0256(9) 0.0245(9) -0.0001(7) 0.0039(7) 0.0048(7)
F2 0.0388(11) 0.0372(11) 0.0224(9) -0.0019(8) -0.0037(8) 0.0041(9)
F3 0.0297(10) 0.0368(11) 0.0355(11) 0.0040(9) -0.0129(8) 0.0033(8)
F4 0.0192(9) 0.0372(11) 0.0412(11) 0.0036(9) 0.0009(8) 0.0079(8)
F5 0.0203(8) 0.0339(10) 0.0268(9) -0.0013(8) 0.0040(7) 0.0046(7)
F6 0.0245(9) 0.0195(8) 0.0249(8) 0.0034(7) 0.0008(7) 0.0016(7)
F7 0.0404(11) 0.0173(9) 0.0434(11) 0.0044(8) -0.0028(9) -0.0043(8)
F8 0.0440(12) 0.0217(9) 0.0480(12) -0.0122(9) -0.0071(10) 0.0026(8)
F9 0.0394(11) 0.0354(11) 0.0303(10) -0.0116(8) 0.0047(8) 0.0038(9)
F10 0.0329(10) 0.0282(9) 0.0274(9) -0.0013(7) 0.0086(8) -0.0036(8)
F11 0.0237(9) 0.0245(9) 0.0339(10) 0.0038(8) -0.0037(8) -0.0050(7)
F12 0.0283(10) 0.0248(9) 0.0480(12) 0.0045(8) 0.0008(9) -0.0094(8)
F13 0.0497(13) 0.0291(10) 0.0457(12) 0.0170(9) 0.0043(10) -0.0110(9)
F14 0.0553(14) 0.0356(11) 0.0303(10) 0.0133(9) -0.0081(9) -0.0071(10)
F15 0.0305(10) 0.0264(9) 0.0256(9) 0.0042(7) -0.0053(7) -0.0056(8)
C1 0.0169(12) 0.0146(12) 0.0209(13) 0.0009(10) -0.0012(10) 0.0008(10)
C2 0.0163(12) 0.0148(12) 0.0204(13) 0.0017(10) -0.0003(10) -0.0009(10)
C3 0.0151(12) 0.0166(13) 0.0242(14) 0.0005(11) 0.0012(10) -0.0003(10)
C4 0.0138(12) 0.0126(12) 0.0269(14) 0.0006(10) 0.0009(10) -0.0003(10)
C5 0.0200(13) 0.0159(13) 0.0286(15) 0.0021(11) 0.0024(11) 0.0000(11)
C6 0.0332(17) 0.0212(15) 0.0368(18) 0.0060(13) 0.0043(14) -0.0061(13)
C7 0.0379(19) 0.0209(15) 0.044(2) 0.0019(14) -0.0030(15) -0.0132(14)
C8 0.0290(16) 0.0243(15) 0.0349(17) -0.0046(13) -0.0059(13) -0.0061(13)
C9 0.0192(13) 0.0155(13) 0.0314(16) -0.0008(11) -0.0023(11) 0.0007(11)
C10 0.0251(15) 0.0181(13) 0.0259(15) 0.0009(11) 0.0024(12) -0.0006(11)
C11 0.0325(17) 0.0298(17) 0.0332(17) 0.0000(14) 0.0103(14) 0.0013(14)
C12 0.0327(17) 0.0273(16) 0.0250(15) 0.0039(12) 0.0002(13) 0.0040(13)
C13 0.0208(14) 0.0244(14) 0.0260(15) 0.0015(12) -0.0035(12) -0.0025(12)
C14 0.0359(18) 0.0260(16) 0.0294(17) 0.0008(13) -0.0034(14) 0.0030(13)
C15 0.0330(17) 0.0338(17) 0.0282(16) -0.0035(14) -0.0050(13) 0.0055(14)
C16 0.0165(12) 0.0113(12) 0.0285(14) -0.0007(11) 0.0036(11) -0.0007(10)
C17 0.0193(13) 0.0178(13) 0.0279(15) 0.0014(11) 0.0016(11) -0.0003(11)
C18 0.0230(15) 0.0177(14) 0.0388(18) 0.0025(13) 0.0020(13) 0.0035(11)
C19 0.0264(15) 0.0141(13) 0.0464(19) -0.0027(13) 0.0062(14) 0.0018(12)
C20 0.0232(14) 0.0185(14) 0.0362(17) -0.0045(12) 0.0025(12) -0.0040(11)
C21 0.0184(13) 0.0160(13) 0.0289(15) -0.0002(11) 0.0019(11) -0.0003(10)
C22 0.0246(14) 0.0177(13) 0.0321(16) 0.0038(12) -0.0065(12) 0.0004(11)
C23 0.0260(16) 0.0348(18) 0.0394(19) 0.0013(15) -0.0058(14) 0.0007(14)
C24 0.0332(18) 0.0386(19) 0.0334(18) -0.0002(15) -0.0045(14) 0.0044(15)
C25 0.0237(15) 0.0218(14) 0.0373(17) -0.0053(13) -0.0071(13) 0.0009(12)
C26 0.0301(17) 0.044(2) 0.041(2) -0.0023(16) -0.0101(15) -0.0034(15)
C27 0.0204(15) 0.039(2) 0.055(2) -0.0074(17) -0.0051(15) 0.0041(14)
C28 0.0177(12) 0.0130(12) 0.0261(14) 0.0018(11) 0.0014(11) -0.0015(10)
C29 0.0193(13) 0.0118(12) 0.0283(14) 0.0000(11) 0.0020(11) 0.0006(10)
C30 0.0273(15) 0.0187(13) 0.0246(14) 0.0006(11) -0.0003(12) -0.0020(12)
C31 0.0243(15) 0.0196(14) 0.0310(16) 0.0019(12) -0.0067(12) 0.0002(11)
C32 0.0174(13) 0.0181(13) 0.0345(16) 0.0034(12) 0.0029(12) -0.0002(11)
C33 0.0210(14) 0.0167(13) 0.0236(14) 0.0005(11) 0.0016(11) -0.0013(11)
C34 0.0157(12) 0.0158(13) 0.0274(15) 0.0009(11) -0.0004(11) 0.0025(10)
C35 0.0172(13) 0.0203(13) 0.0243(14) -0.0006(11) -0.0013(11) 0.0027(11)
C36 0.0249(15) 0.0159(13) 0.0364(17) 0.0034(12) -0.0038(13) 0.0017(11)
C37 0.0259(15) 0.0180(14) 0.0390(18) -0.0065(13) -0.0053(13) 0.0038(12)
C38 0.0230(14) 0.0292(16) 0.0267(15) -0.0068(13) 0.0000(12) 0.0054(12)
C39 0.0207(14) 0.0201(14) 0.0284(15) -0.0008(12) 0.0006(11) 0.0014(11)
C40 0.0192(13) 0.0165(13) 0.0227(14) 0.0004(10) 0.0050(11) 0.0010(10)
C41 0.0177(13) 0.0195(14) 0.0273(15) 0.0008(11) 0.0034(11) 0.0021(11)
C42 0.0204(14) 0.0204(14) 0.0391(18) -0.0012(13) 0.0068(13) -0.0031(11)
C43 0.0355(17) 0.0196(14) 0.0341(17) 0.0070(13) 0.0088(14) -0.0021(13)
C44 0.0345(17) 0.0274(16) 0.0249(15) 0.0056(13) 0.0026(13) -0.0002(13)
C45 0.0241(14) 0.0190(14) 0.0251(14) 0.0011(11) 0.0022(12) -0.0016(11)
C46 0.017(2) 0.030(3) 0.027(4) 0.000(3) -0.004(3) -0.003(2)
C47 0.016(2) 0.037(3) 0.037(3) 0.006(3) 0.000(2) -0.007(2)
C48 0.019(2) 0.045(4) 0.033(3) 0.000(3) 0.004(2) -0.001(2)
C49 0.022(5) 0.087(9) 0.046(5) -0.010(4) 0.016(3) 0.001(5)
C46' 0.031(8) 0.045(10) 0.028(11) 0.005(9) -0.004(9) -0.002(7)
C47' 0.020(6) 0.038(8) 0.036(7) -0.001(7) -0.007(5) -0.007(6)
C48' 0.012(5) 0.035(7) 0.030(7) 0.004(5) 0.006(5) -0.003(4)
C49' 0.022(10) 0.075(17) 0.010(7) 0.002(7) 0.011(5) 0.015(10)
C50 0.159(6) 0.0209(19) 0.044(2) 0.0027(17) -0.004(3) 0.002(3)
C51 0.138(5) 0.035(2) 0.041(2) -0.0041(18) -0.005(3) 0.024(3)
C52 0.079(3) 0.034(2) 0.0295(19) 0.0004(15) 0.0044(19) -0.006(2)
C53 0.0353(18) 0.0259(16) 0.0380(19) -0.0041(14) 0.0098(15) -0.0015(14)
C54 0.037(2) 0.046(2) 0.051(2) -0.0073(19) -0.0051(18) -0.0013(17)
C55 0.103(5) 0.074(4) 0.065(3) -0.020(3) -0.024(3) -0.005(3)
C56 0.261(11) 0.037(3) 0.074(4) -0.005(3) -0.056(6) -0.025(5)
C57 0.066(3) 0.0275(18) 0.056(2) -0.0008(18) 0.000(2) -0.0023(19)
C58 0.040(2) 0.070(3) 0.051(3) 0.007(2) 0.0129(19) 0.020(2)
C59 0.058(4) 0.268(12) 0.105(6) 0.101(7) 0.009(4) 0.042(6)
C60 0.061(3) 0.108(5) 0.066(3) 0.025(3) -0.016(3) -0.003(3)
C61 0.060(3) 0.071(3) 0.039(2) 0.011(2) 0.009(2) 0.012(2)

loop_
_atom_type_symbol
_atom_type_description
_atom_type_scat_dispersion_real
_atom_type_scat_dispersion_imag
_atom_type_scat_source
C C 0.0033 0.0016 'International Tables Vol C Tables 4.2.6.8 and 6.1.1.4'
H H 0.0000 0.0000 'International Tables Vol C Tables 4.2.6.8 and 6.1.1.4'
B B 0.0013 0.0007 'International Tables Vol C Tables 4.2.6.8 and 6.1.1.4'
N N 0.0061 0.0033 'International Tables Vol C Tables 4.2.6.8 and 6.1.1.4'
O O 0.0106 0.0060 'International Tables Vol C Tables 4.2.6.8 and 6.1.1.4'
F F 0.0171 0.0103 'International Tables Vol C Tables 4.2.6.8 and 6.1.1.4'
Cl Cl 0.1484 0.1585 'International Tables Vol C Tables 4.2.6.8 and 6.1.1.4'
Pd Pd -0.9988 1.0072 'International Tables Vol C Tables 4.2.6.8 and 6.1.1.4'
Li Li -0.0003 0.0001 'International Tables Vol C Tables 4.2.6.8 and 6.1.1.4'

loop_
_geom_angle_atom_site_label_1
_geom_angle_atom_site_label_2
_geom_angle_atom_site_label_3
_geom_angle
C46' Pd C1 107.5(6)
C46' Pd C47' 40.4(5)
C1 Pd C47' 144.1(4)
C46' Pd C46 12.1(7)
C1 Pd C46 101.0(2)
C47' Pd C46 44.1(5)
C46' Pd C47 29.6(7)
C1 Pd C47 136.40(18)
C47' Pd C47 20.5(4)
C46 Pd C47 38.6(2)
C46' Pd C48 63.1(6)
C1 Pd C48 165.3(2)
C47' Pd C48 23.5(4)
C46 Pd C48 67.6(3)
C47 Pd C48 37.0(2)
C46' Pd C48' 67.6(7)
C1 Pd C48' 169.7(4)
C47' Pd C48' 35.8(4)
C46 Pd C48' 75.7(4)
C47 Pd C48' 38.0(3)
C48 Pd C48' 20.3(3)
C46' Pd Cl 155.9(7)
C1 Pd Cl 94.47(8)
C47' Pd Cl 120.5(4)
C46 Pd Cl 164.5(2)
C47 Pd Cl 126.74(15)
C48 Pd Cl 97.09(17)
C48' Pd Cl 89.1(3)
O1 Li O3 104.5(3)
O1 Li O2 99.5(3)
O3 Li O2 104.8(3)
O1 Li Cl 104.4(3)
O3 Li Cl 117.5(3)
O2 Li Cl 123.1(3)
Li Cl Pd 133.11(16)
C34 B1 C2 117.7(2)
C34 B1 C28 104.3(2)
C2 B1 C28 112.2(2)
C34 B1 C40 112.9(2)
C2 B1 C40 100.9(2)
C28 B1 C40 108.9(2)
C1 N1 C2 112.4(2)
C1 N1 C4 117.8(2)
C2 N1 C4 129.2(2)
C1 N2 C3 110.8(2)
C1 N2 C16 127.5(2)
C3 N2 C16 121.7(2)
C50 O1 C53 107.1(3)
C50 O1 Li 127.8(3)
C53 O1 Li 122.7(3)
C57 O2 C54 107.5(3)
C57 O2 Li 125.0(3)
C54 O2 Li 126.4(3)
C58 O3 C61 108.5(3)
C58 O3 Li 126.4(3)
C61 O3 Li 122.5(3)
N2 C1 N1 104.0(2)
N2 C1 Pd 124.5(2)
N1 C1 Pd 131.6(2)
C3 C2 N1 102.2(2)
C3 C2 B1 119.5(2)
N1 C2 B1 137.6(2)
C2 C3 N2 110.5(2)
C5 C4 C9 122.4(3)
C5 C4 N1 119.5(2)
C9 C4 N1 118.0(2)
C6 C5 C4 117.1(3)
C6 C5 C10 118.3(3)
C4 C5 C10 124.5(3)
C7 C6 C5 121.7(3)
C6 C7 C8 120.2(3)
C7 C8 C9 121.1(3)
C8 C9 C4 117.4(3)
C8 C9 C13 120.4(3)
C4 C9 C13 122.2(3)
C5 C10 C12 110.1(2)
C5 C10 C11 112.0(3)
C12 C10 C11 109.7(3)
C9 C13 C15 113.4(3)
C9 C13 C14 111.3(3)
C15 C13 C14 108.8(3)
C17 C16 C21 123.4(3)
C17 C16 N2 118.9(3)
C21 C16 N2 117.6(2)
C16 C17 C18 117.2(3)
C16 C17 C22 121.7(3)
C18 C17 C22 121.0(3)
C19 C18 C17 120.6(3)
C20 C19 C18 120.9(3)
C19 C20 C21 120.9(3)
C20 C21 C16 117.0(3)
C20 C21 C25 120.1(3)
C16 C21 C25 122.9(3)
C17 C22 C24 110.4(3)
C17 C22 C23 112.8(3)
C24 C22 C23 112.0(3)
C21 C25 C26 113.0(3)
C21 C25 C27 111.0(3)
C26 C25 C27 109.1(3)
C29 C28 C33 113.6(3)
C29 C28 B1 126.8(2)
C33 C28 B1 119.6(3)
F1 C29 C28 121.5(3)
F1 C29 C30 114.7(3)
C28 C29 C30 123.7(3)
F2 C30 C31 119.7(3)
F2 C30 C29 120.2(3)
C31 C30 C29 120.0(3)
F3 C31 C30 120.6(3)
F3 C31 C32 120.8(3)
C30 C31 C32 118.6(3)
F4 C32 C33 121.0(3)
F4 C32 C31 119.2(3)
C33 C32 C31 119.7(3)
F5 C33 C32 116.3(3)
F5 C33 C28 119.3(3)
C32 C33 C28 124.3(3)
C35 C34 C39 112.9(3)
C35 C34 B1 119.0(3)
C39 C34 B1 128.0(3)
F6 C35 C34 119.2(3)
F6 C35 C36 115.7(3)
C34 C35 C36 125.1(3)
F7 C36 C37 120.3(3)
F7 C36 C35 121.1(3)
C37 C36 C35 118.6(3)
F8 C37 C38 120.2(3)
F8 C37 C36 120.5(3)
C38 C37 C36 119.3(3)
F9 C38 C37 119.9(3)
F9 C38 C39 120.1(3)
C37 C38 C39 120.0(3)
F10 C39 C38 114.3(3)
F10 C39 C34 121.7(3)
C38 C39 C34 124.0(3)
C41 C40 C45 112.4(3)
C41 C40 B1 126.1(3)
C45 C40 B1 120.9(2)
F11 C41 C42 114.0(3)
F11 C41 C40 121.6(3)
C42 C41 C40 124.4(3)
F12 C42 C43 120.2(3)
F12 C42 C41 119.8(3)
C43 C42 C41 120.0(3)
F13 C43 C42 120.8(3)
F13 C43 C44 120.7(3)
C42 C43 C44 118.5(3)
F14 C44 C43 119.7(3)
F14 C44 C45 120.5(3)
C43 C44 C45 119.8(3)
F15 C45 C44 115.9(3)
F15 C45 C40 119.2(3)
C44 C45 C40 124.9(3)
C47 C46 Pd 70.7(4)
C48 C47 C46 119.6(7)
C48 C47 Pd 74.1(3)
C46 C47 Pd 70.6(4)
C47 C48 C49 124.1(9)
C47 C48 Pd 68.9(3)
C49 C48 Pd 119.0(8)
C47' C46' Pd 75.5(12)
C48' C47' C46' 118.4(16)
C48' C47' Pd 80.1(7)
C46' C47' Pd 64.0(14)
C47' C48' C49' 124.3(18)
C47' C48' Pd 64.1(7)
C49' C48' Pd 128(2)
C51 C50 O1 110.0(4)
C50 C51 C52 107.6(4)
C53 C52 C51 103.2(3)
O1 C53 C52 106.2(3)
O2 C54 C55 105.9(4)
C56 C55 C54 105.2(4)
C55 C56 C57 108.7(4)
O2 C57 C56 106.7(4)
O3 C58 C59 106.1(4)
C60 C59 C58 106.6(5)
C59 C60 C61 106.0(5)
O3 C61 C60 106.7(4)

loop_
_geom_bond_atom_site_label_1
_geom_bond_atom_site_label_2
_geom_bond_distance
Pd C46' 1.97(3)
Pd C1 2.053(3)
Pd C47' 2.120(13)
Pd C46 2.140(10)
Pd C47 2.142(5)
Pd C48 2.209(5)
Pd C48' 2.321(11)
Pd Cl 2.4061(8)
Li O1 1.937(7)
Li O3 1.937(7)
Li O2 1.986(7)
Li Cl 2.316(6)
B1 C34 1.660(4)
B1 C2 1.661(4)
B1 C28 1.664(4)
B1 C40 1.681(4)
N1 C1 1.368(3)
N1 C2 1.433(3)
N1 C4 1.452(3)
N2 C1 1.353(3)
N2 C3 1.373(4)
N2 C16 1.443(3)
O1 C50 1.423(5)
O1 C53 1.438(4)
O2 C57 1.434(4)
O2 C54 1.450(5)
O3 C58 1.428(5)
O3 C61 1.436(5)
F1 C29 1.347(3)
F2 C30 1.343(4)
F3 C31 1.338(3)
F4 C32 1.345(3)
F5 C33 1.347(3)
F6 C35 1.344(3)
F7 C36 1.338(4)
F8 C37 1.342(3)
F9 C38 1.349(4)
F10 C39 1.351(3)
F11 C41 1.354(3)
F12 C42 1.347(4)
F13 C43 1.340(3)
F14 C44 1.342(4)
F15 C45 1.353(3)
C2 C3 1.357(4)
C4 C5 1.403(4)
C4 C9 1.406(4)
C5 C6 1.399(4)
C5 C10 1.528(4)
C6 C7 1.372(5)
C7 C8 1.381(5)
C8 C9 1.398(4)
C9 C13 1.519(4)
C10 C12 1.530(4)
C10 C11 1.530(4)
C13 C15 1.526(4)
C13 C14 1.536(4)
C16 C17 1.391(4)
C16 C21 1.403(4)
C17 C18 1.401(4)
C17 C22 1.517(4)
C18 C19 1.381(5)
C19 C20 1.379(5)
C20 C21 1.396(4)
C21 C25 1.512(4)
C22 C24 1.525(5)
C22 C23 1.531(4)
C25 C26 1.519(5)
C25 C27 1.536(5)
C28 C29 1.387(4)
C28 C33 1.397(4)
C29 C30 1.390(4)
C30 C31 1.376(4)
C31 C32 1.380(5)
C32 C33 1.377(4)
C34 C35 1.390(4)
C34 C39 1.391(4)
C35 C36 1.393(4)
C36 C37 1.374(5)
C37 C38 1.370(5)
C38 C39 1.388(4)
C40 C41 1.392(4)
C40 C45 1.392(4)
C41 C42 1.390(4)
C42 C43 1.365(5)
C43 C44 1.374(5)
C44 C45 1.379(4)
C46 C47 1.417(8)
C47 C48 1.382(8)
C48 C49 1.477(12)
C46' C47' 1.421(17)
C47' C48' 1.378(14)
C48' C49' 1.468(17)
C50 C51 1.405(6)
C51 C52 1.517(6)
C52 C53 1.509(5)
C54 C55 1.471(7)
C55 C56 1.444(8)
C56 C57 1.455(7)
C58 C59 1.492(8)
C59 C60 1.411(8)
C60 C61 1.470(7)

loop_
_geom_torsion_atom_site_label_1
_geom_torsion_atom_site_label_2
_geom_torsion_atom_site_label_3
_geom_torsion_atom_site_label_4
_geom_torsion
O1 Li Cl Pd 108.7(2)
O3 Li Cl Pd -6.5(4)
O2 Li Cl Pd -139.6(2)
C46' Pd Cl Li -72.2(16)
C1 Pd Cl Li 131.9(2)
C47' Pd Cl Li -39.8(6)
C46 Pd Cl Li -46.4(9)
C47 Pd Cl Li -63.3(3)
C48 Pd Cl Li -39.0(3)
C48' Pd Cl Li -57.7(4)
O3 Li O1 C50 131.5(4)
O2 Li O1 C50 -120.3(4)
Cl Li O1 C50 7.6(5)
O3 Li O1 C53 -68.4(4)
O2 Li O1 C53 39.7(4)
Cl Li O1 C53 167.6(3)
O1 Li O2 C57 -121.5(4)
O3 Li O2 C57 -13.6(5)
Cl Li O2 C57 124.2(4)
O1 Li O2 C54 45.2(4)
O3 Li O2 C54 153.2(3)
Cl Li O2 C54 -69.0(5)
O1 Li O3 C58 -1.4(5)
O2 Li O3 C58 -105.6(4)
Cl Li O3 C58 113.7(4)
O1 Li O3 C61 -161.5(3)
O2 Li O3 C61 94.4(4)
Cl Li O3 C61 -46.3(5)
C3 N2 C1 N1 1.3(3)
C16 N2 C1 N1 -177.0(3)
C3 N2 C1 Pd -179.0(2)
C16 N2 C1 Pd 2.6(4)
C2 N1 C1 N2 -0.1(3)
C4 N1 C1 N2 -172.4(2)
C2 N1 C1 Pd -179.7(2)
C4 N1 C1 Pd 8.0(4)
C46' Pd C1 N2 134.2(8)
C47' Pd C1 N2 111.9(8)
C46 Pd C1 N2 123.6(3)
C47 Pd C1 N2 141.9(3)
C48 Pd C1 N2 86.0(7)
C48' Pd C1 N2 -165.9(19)
Cl Pd C1 N2 -55.9(2)
C46' Pd C1 N1 -46.2(8)
C47' Pd C1 N1 -68.6(9)
C46 Pd C1 N1 -56.8(4)
C47 Pd C1 N1 -38.5(4)
C48 Pd C1 N1 -94.4(7)
C48' Pd C1 N1 14(2)
Cl Pd C1 N1 123.7(3)
C1 N1 C2 C3 -1.1(3)
C4 N1 C2 C3 170.1(3)
C1 N1 C2 B1 168.5(3)
C4 N1 C2 B1 -20.3(5)
C34 B1 C2 C3 -151.9(3)
C28 B1 C2 C3 87.1(3)
C40 B1 C2 C3 -28.6(3)
C34 B1 C2 N1 39.8(5)
C28 B1 C2 N1 -81.2(4)
C40 B1 C2 N1 163.1(3)
N1 C2 C3 N2 1.9(3)
B1 C2 C3 N2 -170.1(2)
C1 N2 C3 C2 -2.1(3)
C16 N2 C3 C2 176.3(3)
C1 N1 C4 C5 -69.2(3)
C2 N1 C4 C5 120.0(3)
C1 N1 C4 C9 106.7(3)
C2 N1 C4 C9 -64.1(4)
C9 C4 C5 C6 0.8(4)
N1 C4 C5 C6 176.5(3)
C9 C4 C5 C10 177.6(3)
N1 C4 C5 C10 -6.7(4)
C4 C5 C6 C7 0.0(5)
C10 C5 C6 C7 -177.0(3)
C5 C6 C7 C8 0.1(6)
C6 C7 C8 C9 -0.9(5)
C7 C8 C9 C4 1.6(5)
C7 C8 C9 C13 -177.7(3)
C5 C4 C9 C8 -1.5(4)
N1 C4 C9 C8 -177.3(3)
C5 C4 C9 C13 177.7(3)
N1 C4 C9 C13 1.9(4)
C6 C5 C10 C12 69.0(4)
C4 C5 C10 C12 -107.8(3)
C6 C5 C10 C11 -53.4(4)
C4 C5 C10 C11 129.8(3)
C8 C9 C13 C15 -27.2(4)
C4 C9 C13 C15 153.6(3)
C8 C9 C13 C14 95.9(3)
C4 C9 C13 C14 -83.3(3)
C1 N2 C16 C17 -75.0(4)
C3 N2 C16 C17 106.8(3)
C1 N2 C16 C21 109.2(3)
C3 N2 C16 C21 -69.0(4)
C21 C16 C17 C18 1.3(4)
N2 C16 C17 C18 -174.3(3)
C21 C16 C17 C22 177.3(3)
N2 C16 C17 C22 1.7(4)
C16 C17 C18 C19 -0.9(5)
C22 C17 C18 C19 -176.9(3)
C17 C18 C19 C20 -0.5(5)
C18 C19 C20 C21 1.5(5)
C19 C20 C21 C16 -1.1(4)
C19 C20 C21 C25 177.0(3)
C17 C16 C21 C20 -0.3(4)
N2 C16 C21 C20 175.3(3)
C17 C16 C21 C25 -178.4(3)
N2 C16 C21 C25 -2.8(4)
C16 C17 C22 C24 -90.3(3)
C18 C17 C22 C24 85.5(4)
C16 C17 C22 C23 143.5(3)
C18 C17 C22 C23 -40.7(4)
C20 C21 C25 C26 46.1(4)
C16 C21 C25 C26 -135.9(3)
C20 C21 C25 C27 -76.7(4)
C16 C21 C25 C27 101.3(3)
C34 B1 C28 C29 -124.6(3)
C2 B1 C28 C29 3.8(4)
C40 B1 C28 C29 114.7(3)
C34 B1 C28 C33 57.2(3)
C2 B1 C28 C33 -174.3(2)
C40 B1 C28 C33 -63.5(3)
C33 C28 C29 F1 179.2(2)
B1 C28 C29 F1 1.0(4)
C33 C28 C29 C30 -0.1(4)
B1 C28 C29 C30 -178.4(3)
F1 C29 C30 F2 0.2(4)
C28 C29 C30 F2 179.6(3)
F1 C29 C30 C31 -178.7(3)
C28 C29 C30 C31 0.7(4)
F2 C30 C31 F3 0.4(4)
C29 C30 C31 F3 179.3(3)
F2 C30 C31 C32 -179.7(3)
C29 C30 C31 C32 -0.7(4)
F3 C31 C32 F4 0.0(4)
C30 C31 C32 F4 -179.9(3)
F3 C31 C32 C33 -179.8(3)
C30 C31 C32 C33 0.3(4)
F4 C32 C33 F5 -1.7(4)
C31 C32 C33 F5 178.1(3)
F4 C32 C33 C28 -179.5(3)
C31 C32 C33 C28 0.3(5)
C29 C28 C33 F5 -178.1(2)
B1 C28 C33 F5 0.3(4)
C29 C28 C33 C32 -0.4(4)
B1 C28 C33 C32 178.0(3)
C2 B1 C34 C35 -64.2(3)
C28 B1 C34 C35 60.8(3)
C40 B1 C34 C35 178.8(2)
C2 B1 C34 C39 121.1(3)
C28 B1 C34 C39 -113.9(3)
C40 B1 C34 C39 4.1(4)
C39 C34 C35 F6 173.8(2)
B1 C34 C35 F6 -1.6(4)
C39 C34 C35 C36 -4.6(4)
B1 C34 C35 C36 179.9(3)
F6 C35 C36 F7 4.2(4)
C34 C35 C36 F7 -177.3(3)
F6 C35 C36 C37 -176.7(3)
C34 C35 C36 C37 1.8(5)
F7 C36 C37 F8 0.9(5)
C35 C36 C37 F8 -178.2(3)
F7 C36 C37 C38 -179.0(3)
C35 C36 C37 C38 1.8(5)
F8 C37 C38 F9 -2.3(5)
C36 C37 C38 F9 177.7(3)
F8 C37 C38 C39 177.9(3)
C36 C37 C38 C39 -2.2(5)
F9 C38 C39 F10 -3.1(4)
C37 C38 C39 F10 176.7(3)
F9 C38 C39 C34 179.1(3)
C37 C38 C39 C34 -1.1(5)
C35 C34 C39 F10 -173.4(3)
B1 C34 C39 F10 1.6(5)
C35 C34 C39 C38 4.2(4)
B1 C34 C39 C38 179.2(3)
C34 B1 C40 C41 -131.7(3)
C2 B1 C40 C41 101.8(3)
C28 B1 C40 C41 -16.4(4)
C34 B1 C40 C45 58.0(3)
C2 B1 C40 C45 -68.6(3)
C28 B1 C40 C45 173.2(2)
C45 C40 C41 F11 176.4(3)
B1 C40 C41 F11 5.3(4)
C45 C40 C41 C42 -0.8(4)
B1 C40 C41 C42 -171.9(3)
F11 C41 C42 F12 0.0(4)
C40 C41 C42 F12 177.4(3)
F11 C41 C42 C43 -178.4(3)
C40 C41 C42 C43 -1.0(5)
F12 C42 C43 F13 1.7(5)
C41 C42 C43 F13 -179.9(3)
F12 C42 C43 C44 -177.1(3)
C41 C42 C43 C44 1.3(5)
F13 C43 C44 F14 0.1(5)
C42 C43 C44 F14 178.9(3)
F13 C43 C44 C45 -178.6(3)
C42 C43 C44 C45 0.2(5)
F14 C44 C45 F15 -2.2(4)
C43 C44 C45 F15 176.5(3)
F14 C44 C45 C40 179.1(3)
C43 C44 C45 C40 -2.3(5)
C41 C40 C45 F15 -176.3(2)
B1 C40 C45 F15 -4.7(4)
C41 C40 C45 C44 2.4(4)
B1 C40 C45 C44 174.0(3)
C46' Pd C46 C47 36(3)
C1 Pd C46 C47 159.7(4)
C47' Pd C46 C47 -30.1(6)
C48 Pd C46 C47 -29.9(5)
C48' Pd C46 C47 -10.3(6)
Cl Pd C46 C47 -22.0(12)
Pd C46 C47 C48 57.8(5)
C46' Pd C47 C48 -144.6(14)
C1 Pd C47 C48 -159.6(3)
C47' Pd C47 C48 -36.5(10)
C46 Pd C47 C48 -130.1(7)
C48' Pd C47 C48 33.6(5)
Cl Pd C47 C48 42.8(5)
C46' Pd C47 C46 -14.5(15)
C1 Pd C47 C46 -29.5(6)
C47' Pd C47 C46 93.5(13)
C48 Pd C47 C46 130.1(7)
C48' Pd C47 C46 163.7(10)
Cl Pd C47 C46 172.8(4)
C46 C47 C48 C49 -167.6(10)
Pd C47 C48 C49 -111.5(10)
C46 C47 C48 Pd -56.1(6)
C46' Pd C48 C47 18.7(9)
C1 Pd C48 C47 71.6(9)
C47' Pd C48 C47 31.6(11)
C46 Pd C48 C47 31.1(5)
C48' Pd C48 C47 -79.2(10)
Cl Pd C48 C47 -146.8(4)
C46' Pd C48 C49 137.0(12)
C1 Pd C48 C49 -170.2(9)
C47' Pd C48 C49 149.8(17)
C46 Pd C48 C49 149.4(9)
C47 Pd C48 C49 118.3(11)
C48' Pd C48 C49 39.1(12)
Cl Pd C48 C49 -28.5(9)
C1 Pd C46' C47' -159.9(10)
C46 Pd C46' C47' -101(4)
C47 Pd C46' C47' 30.9(8)
C48 Pd C46' C47' 7.9(9)
C48' Pd C46' C47' 29.7(10)
Cl Pd C46' C47' 45(2)
Pd C46' C47' C48' -61.3(16)
C46' Pd C47' C48' 128.4(18)
C1 Pd C47' C48' 162.4(6)
C46 Pd C47' C48' 145.7(14)
C47 Pd C47' C48' 82.1(13)
C48 Pd C47' C48' -33.7(8)
Cl Pd C47' C48' -31.8(11)
C1 Pd C47' C46' 34.0(16)
C46 Pd C47' C46' 17.3(12)
C47 Pd C47' C46' -46.3(14)
C48 Pd C47' C46' -162(2)
C48' Pd C47' C46' -128.4(18)
Cl Pd C47' C46' -160.2(12)
C46' C47' C48' C49' 173(3)
Pd C47' C48' C49' 120(2)
C46' C47' C48' Pd 53.2(18)
C46' Pd C48' C47' -33.3(11)
C1 Pd C48' C47' -97(2)
C46 Pd C48' C47' -23.9(10)
C47 Pd C48' C47' -34.3(7)
C48 Pd C48' C47' 39.5(11)
Cl Pd C48' C47' 153.0(10)
C46' Pd C48' C49' -148(2)
C1 Pd C48' C49' 148.9(18)
C47' Pd C48' C49' -115(2)
C46 Pd C48' C49' -138.4(18)
C47 Pd C48' C49' -149(2)
C48 Pd C48' C49' -75(2)
Cl Pd C48' C49' 38.5(18)
C53 O1 C50 C51 -19.4(7)
Li O1 C50 C51 143.1(5)
O1 C50 C51 C52 5.8(8)
C50 C51 C52 C53 9.2(7)
C50 O1 C53 C52 24.8(5)
Li O1 C53 C52 -138.7(3)
C51 C52 C53 O1 -20.6(5)
C57 O2 C54 C55 24.0(5)
Li O2 C54 C55 -144.7(4)
O2 C54 C55 C56 -23.5(7)
C54 C55 C56 C57 14.6(9)
C54 O2 C57 C56 -14.9(6)
Li O2 C57 C56 154.0(5)
C55 C56 C57 O2 -0.1(9)
C61 O3 C58 C59 4.1(7)
Li O3 C58 C59 -158.3(6)
O3 C58 C59 C60 -18.3(9)
C58 C59 C60 C61 24.8(10)
C58 O3 C61 C60 10.9(6)
Li O3 C61 C60 174.1(4)
C59 C60 C61 O3 -22.5(8)

loop_
_platon_squeeze_void_nr
_platon_squeeze_void_average_x
_platon_squeeze_void_average_y
_platon_squeeze_void_average_z
_platon_squeeze_void_volume
_platon_squeeze_void_count_electrons
_platon_squeeze_void_content
1 0.209 0.277 0.168 151 34 ' '
2 0.209 0.223 0.668 151 34 ' '
3 0.291 0.777 0.168 151 34 ' '
4 0.291 0.723 0.668 151 34 ' '
5 0.709 0.277 0.332 151 34 ' '
6 0.709 0.223 0.832 151 34 ' '
7 0.791 0.777 0.332 151 34 ' '
8 0.791 0.723 0.832 151 34 ' '
